data_1101063
loop_
_publ_author_name
'Kruger, Hannes'
'Kahlenberg, Volker'

_journal_name_full "'Unpublished'"
_chemical_formula_sum 'Ca2 Fe2 O5'
_chemical_formula_weight 271.8
_space_group_IT_number 62
_symmetry_cell_setting orthorhombic
_symmetry_space_group_name_Hall '-P 2ac 2n'
_symmetry_space_group_name_H-M 'P n m a'
_cell_angle_alpha 90
_cell_angle_beta 90
_cell_angle_gamma 90
_cell_formula_units_Z 4
_cell_length_a 5.4473(8)
_cell_length_b 14.839(2)
_cell_length_c 5.6185(8)
_cell_measurement_temperature 485(5)
_cell_volume 454.15(12)
_diffrn_ambient_temperature 485(5)
_exptl_crystal_density_diffrn 3.9746
_refine_ls_goodness_of_fit_gt 2.73
_cod_database_code 1101063

loop_
_symmetry_equiv_pos_site_id
_symmetry_equiv_pos_as_xyz
1 x,y,z
2 1/2+x,y,1/2-z
3 1/2-x,1/2+y,1/2+z
4 -x,1/2+y,-z
5 -x,-y,-z
6 1/2-x,-y,1/2+z
7 1/2+x,1/2-y,1/2-z
8 x,1/2-y,z

loop_
_atom_site_label
_atom_site_type_symbol
_atom_site_fract_x
_atom_site_fract_y
_atom_site_fract_z
_atom_site_adp_type
_atom_site_U_iso_or_equiv
_atom_site_symmetry_multiplicity
_atom_site_occupancy
_atom_site_calc_flag
_atom_site_refinement_flags
_atom_site_disorder_assembly
_atom_site_disorder_group
Fe1 Fe 0 0 0.5 Uani 0.0085(2) 4 1 d . . .
Fe2 Fe 0.94549(13) 0.25 0.56677(15) Uani 0.0075(2) 4 1 d . . .
Ca1 Ca 0.98312(14) 0.10791(6) 0.02344(15) Uani 0.0128(2) 8 1 d . . .
O1 O 0.7397(4) 0.01514(18) 0.7390(5) Uani 0.0107(7) 8 1 d . . .
O2 O 0.0218(5) 0.1409(2) 0.4277(6) Uani 0.0155(8) 8 1 d . . .
O3 O 0.5980(6) 0.25 0.6263(7) Uani 0.0107(11) 4 1 d . . .

loop_
_atom_site_aniso_label
_atom_site_aniso_type_symbol
_atom_site_aniso_U_11
_atom_site_aniso_U_22
_atom_site_aniso_U_33
_atom_site_aniso_U_12
_atom_site_aniso_U_13
_atom_site_aniso_U_23
Fe1 Fe 0.0053(3) 0.0147(4) 0.0056(4) 0.0006(2) 0.0000(2) -0.0006(3)
Fe2 Fe 0.0080(3) 0.0062(4) 0.0082(4) 0 0.0000(3) 0
Ca1 Ca 0.0171(4) 0.0096(4) 0.0117(4) -0.0016(2) 0.0017(3) 0.0001(3)
O1 O 0.0077(11) 0.0145(13) 0.0101(14) -0.0002(9) 0.0044(10) -0.0003(12)
O2 O 0.0223(13) 0.0106(13) 0.0137(14) 0.0025(10) 0.0000(12) -0.0018(12)
O3 O 0.0081(16) 0.013(2) 0.010(2) 0 0.0018(13) 0

loop_
_geom_bond_atom_site_label_1
_geom_bond_atom_site_label_2
_geom_bond_site_symmetry_1
_geom_bond_site_symmetry_2
_geom_bond_distance
_geom_bond_publ_flag
Fe1 O1 . 1_455 1.966(3) yes
Fe1 O1 . 5_656 1.966(3) yes
Fe1 O1 . 2_456 1.976(3) yes
Fe1 O1 . 6_554 1.976(3) yes
Fe1 O2 . . 2.133(3) yes
Fe1 O2 . 5_556 2.133(3) yes
Fe2 O2 . 1_655 1.845(3) yes
Fe2 O2 . 8_655 1.845(3) yes
Fe2 O3 . . 1.922(3) yes
Fe2 O3 . 2_556 1.914(4) yes
Ca1 O1 . 1_554 2.491(3) yes
Ca1 O1 . 5_756 2.720(3) yes
Ca1 O1 . 2_555 2.454(3) yes
Ca1 O1 . 6_654 2.505(3) yes
Ca1 O2 . 1_655 2.333(4) yes
Ca1 O2 . 2_555 2.575(3) yes
Ca1 O2 . 2_655 2.988(3) yes
Ca1 O3 . 2_555 2.3548(18) yes
